data_2224832
loop_
_publ_author_name
'Guzei, Ilia A.'
'Spencer, Lara C.'
'Zakai, Uzma I.'

_publ_section_title
;
 2-{[(4-Methoxyphenyl)dimethylsilyl]methyl}isoindoline-1,3-dione
;
_journal_coeditor_code ZS2023
_journal_issue 1
_journal_name_full 'Acta Crystallographica Section E'
_journal_page_first o219
_journal_page_last o220
_journal_paper_doi 10.1107/S1600536809054129
_journal_volume 66
_journal_year 2010
_chemical_formula_iupac 'C18 H19 N O3 Si'
_chemical_formula_moiety 'C18 H19 N O3 Si'
_chemical_formula_sum 'C18 H19 N O3 Si'
_chemical_formula_weight 325.43
_chemical_name_systematic
;
2-{[(4-Methoxyphenyl)dimethylsilyl]methyl}isoindoline-1,3-dione
;
_space_group_IT_number 14
_symmetry_cell_setting monoclinic
_symmetry_space_group_name_Hall '-P 2ybc'
_symmetry_space_group_name_H-M 'P 1 21/c 1'
_atom_sites_solution_hydrogens geom
_atom_sites_solution_primary direct
_atom_sites_solution_secondary difmap
_cell_angle_alpha 90.00
_cell_angle_beta 103.355(6)
_cell_angle_gamma 90.00
_cell_formula_units_Z 4
_cell_length_a 10.2713(16)
_cell_length_b 14.061(3)
_cell_length_c 12.069(2)
_cell_measurement_reflns_used 3201
_cell_measurement_temperature 300(2)
_cell_measurement_theta_max 24.8277
_cell_measurement_theta_min 2.2596
_cell_volume 1695.9(5)
_computing_cell_refinement '<i>SAINT</i> (Bruker, 2009)'
_computing_data_collection '<i>GIS</i> (Bruker, 2009)'
_computing_data_reduction '<i>SAINT</i> (Bruker, 2009)'
_computing_molecular_graphics '<i>SHELXTL</i> (Sheldrick, 2008)'
_computing_publication_material
;
<i>SHELXTL</i> (Sheldrick, 2008), <i>modiCIFer</i> (Guzei, 2007)
and
<i>publCIF</i> (Westrip, 2010)
;
_computing_structure_refinement
;
<i>SHELXTL</i> (Sheldrick, 2008), <i>OLEX2</i> (Dolomanov <i>et al.</i>,
2009)
and <i>FCF_filter</i> (Guzei, 2007)
;
_computing_structure_solution '<i>SHELXTL</i> (Sheldrick, 2008)'
_diffrn_ambient_temperature 300(2)
_diffrn_measured_fraction_theta_full 0.994
_diffrn_measured_fraction_theta_max 0.989
_diffrn_measurement_device_type 'Bruker SMART X2S'
_diffrn_measurement_method '\w scans'
_diffrn_radiation_monochromator 'doubly curved silicon crystal'
_diffrn_radiation_source 'micro-focus sealed tube'
_diffrn_radiation_type Mo-K\a
_diffrn_radiation_wavelength 0.71073
_diffrn_reflns_av_R_equivalents 0.0420
_diffrn_reflns_av_sigmaI/netI 0.0395
_diffrn_reflns_limit_h_max 12
_diffrn_reflns_limit_h_min -12
_diffrn_reflns_limit_k_max 17
_diffrn_reflns_limit_k_min -17
_diffrn_reflns_limit_l_max 14
_diffrn_reflns_limit_l_min -11
_diffrn_reflns_number 11394
_diffrn_reflns_theta_full 25.00
_diffrn_reflns_theta_max 25.71
_diffrn_reflns_theta_min 2.50
_exptl_absorpt_coefficient_mu 0.152
_exptl_absorpt_correction_T_max 0.9658
_exptl_absorpt_correction_T_min 0.9277
_exptl_absorpt_correction_type multi-scan
_exptl_absorpt_process_details
;
(SADABS; Bruker, 2009)
;
_exptl_crystal_colour colourless
_exptl_crystal_density_diffrn 1.275
_exptl_crystal_density_method 'not measured'
_exptl_crystal_description block
_exptl_crystal_F_000 688
_exptl_crystal_size_max 0.50
_exptl_crystal_size_mid 0.40
_exptl_crystal_size_min 0.23
_refine_diff_density_max 0.205
_refine_diff_density_min -0.259
_refine_ls_extinction_method none
_refine_ls_goodness_of_fit_ref 0.958
_refine_ls_hydrogen_treatment constr
_refine_ls_matrix_type full
_refine_ls_number_parameters 211
_refine_ls_number_reflns 3197
_refine_ls_number_restraints 0
_refine_ls_restrained_S_all 0.958
_refine_ls_R_factor_all 0.0671
_refine_ls_R_factor_gt 0.0457
_refine_ls_shift/su_max 0.000
_refine_ls_shift/su_mean 0.000
_refine_ls_structure_factor_coef Fsqd
_refine_ls_weighting_details 'calc w=1/[\s^2^(Fo^2^)+(0.0812P)^2^+0.1363P] where P=(Fo^2^+2Fc^2^)/3'
_refine_ls_weighting_scheme calc
_refine_ls_wR_factor_gt 0.1169
_refine_ls_wR_factor_ref 0.1310
_reflns_number_gt 2338
_reflns_number_total 3197
_reflns_threshold_expression I>2\s(I)
_cod_data_source_file zs2023.cif
_cod_data_source_block I
_cod_original_sg_symbol_H-M 'P 21/c'
_cod_database_code 2224832
_cod_database_fobs_code 2224832

loop_
_symmetry_equiv_pos_as_xyz
'x, y, z'
'-x, y+1/2, -z+1/2'
'-x, -y, -z'
'x, -y-1/2, z-1/2'

loop_
_atom_site_type_symbol
_atom_site_label
_atom_site_fract_x
_atom_site_fract_y
_atom_site_fract_z
_atom_site_U_iso_or_equiv
_atom_site_adp_type
_atom_site_calc_flag
_atom_site_refinement_flags
_atom_site_occupancy
_atom_site_disorder_assembly
_atom_site_disorder_group
Si Si1 -0.00370(6) 0.19378(4) 0.82075(5) 0.0462(2) Uani d . 1 . .
O O1 -0.34928(17) 0.48107(11) 0.99174(16) 0.0762(5) Uani d . 1 . .
O O2 0.14405(16) -0.05076(11) 0.93970(14) 0.0674(5) Uani d . 1 . .
O O3 0.38001(16) 0.20812(11) 0.87061(17) 0.0779(5) Uani d . 1 . .
N N1 0.23597(15) 0.09334(11) 0.90879(13) 0.0439(4) Uani d . 1 . .
C C1 -0.3261(3) 0.57979(18) 0.9894(3) 0.0880(9) Uani d . 1 . .
H H1A -0.2364 0.5935 1.0307 0.132 Uiso calc R 1 . .
H H1B -0.3884 0.6127 1.0240 0.132 Uiso calc R 1 . .
H H1C -0.3377 0.6004 0.9119 0.132 Uiso calc R 1 . .
C C2 -0.2647(2) 0.42125(15) 0.95212(18) 0.0518(5) Uani d . 1 . .
C C3 -0.2964(2) 0.32606(16) 0.9526(2) 0.0603(6) Uani d . 1 . .
H H3 -0.3712 0.3068 0.9779 0.072 Uiso calc R 1 . .
C C4 -0.2182(2) 0.25971(15) 0.91604(18) 0.0532(5) Uani d . 1 . .
H H4 -0.2403 0.1958 0.9189 0.064 Uiso calc R 1 . .
C C5 -0.10617(18) 0.28429(13) 0.87447(16) 0.0426(5) Uani d . 1 . .
C C6 -0.0790(2) 0.38081(15) 0.87433(18) 0.0521(5) Uani d . 1 . .
H H6 -0.0060 0.4007 0.8470 0.063 Uiso calc R 1 . .
C C7 -0.1555(2) 0.44937(15) 0.91292(19) 0.0552(6) Uani d . 1 . .
H H7 -0.1330 0.5134 0.9122 0.066 Uiso calc R 1 . .
C C8 -0.1060(2) 0.08665(17) 0.7693(2) 0.0682(7) Uani d . 1 . .
H H8A -0.1350 0.0579 0.8316 0.102 Uiso calc R 1 . .
H H8B -0.0531 0.0419 0.7385 0.102 Uiso calc R 1 . .
H H8C -0.1827 0.1048 0.7112 0.102 Uiso calc R 1 . .
C C9 0.0661(3) 0.2458(2) 0.7055(2) 0.0755(7) Uani d . 1 . .
H H9A -0.0049 0.2730 0.6484 0.113 Uiso calc R 1 . .
H H9B 0.1098 0.1969 0.6719 0.113 Uiso calc R 1 . .
H H9C 0.1297 0.2944 0.7367 0.113 Uiso calc R 1 . .
C C10 0.1385(2) 0.15592(15) 0.94299(17) 0.0494(5) Uani d . 1 . .
H H10A 0.1844 0.2123 0.9785 0.059 Uiso calc R 1 . .
H H10B 0.1014 0.1235 0.9996 0.059 Uiso calc R 1 . .
C C11 0.2303(2) -0.00539(14) 0.91102(16) 0.0449(5) Uani d . 1 . .
C C12 0.34907(19) -0.03966(14) 0.87220(16) 0.0466(5) Uani d . 1 . .
C C13 0.3901(2) -0.13083(17) 0.85585(19) 0.0637(6) Uani d . 1 . .
H H13 0.3418 -0.1836 0.8699 0.076 Uiso calc R 1 . .
C C14 0.5067(3) -0.1404(2) 0.8175(2) 0.0792(8) Uani d . 1 . .
H H14 0.5375 -0.2009 0.8055 0.095 Uiso calc R 1 . .
C C15 0.5775(3) -0.0621(2) 0.7968(2) 0.0838(9) Uani d . 1 . .
H H15 0.6555 -0.0710 0.7715 0.101 Uiso calc R 1 . .
C C16 0.5365(2) 0.0289(2) 0.8124(2) 0.0713(7) Uani d . 1 . .
H H16 0.5847 0.0815 0.7977 0.086 Uiso calc R 1 . .
C C17 0.4204(2) 0.03886(15) 0.85097(17) 0.0498(5) Uani d . 1 . .
C C18 0.34950(19) 0.12526(16) 0.87585(17) 0.0515(5) Uani d . 1 . .

loop_
_atom_site_aniso_label
_atom_site_aniso_U_11
_atom_site_aniso_U_22
_atom_site_aniso_U_33
_atom_site_aniso_U_12
_atom_site_aniso_U_13
_atom_site_aniso_U_23
Si1 0.0503(4) 0.0469(3) 0.0444(3) 0.0088(2) 0.0174(3) 0.0027(2)
O1 0.0752(11) 0.0601(10) 0.1004(13) 0.0179(8) 0.0350(10) -0.0101(9)
O2 0.0723(11) 0.0521(9) 0.0872(12) 0.0016(8) 0.0377(9) 0.0162(8)
O3 0.0658(11) 0.0540(11) 0.1174(15) -0.0131(8) 0.0284(10) 0.0015(9)
N1 0.0430(9) 0.0418(9) 0.0487(9) 0.0035(7) 0.0143(7) 0.0013(7)
C1 0.0881(19) 0.0571(16) 0.116(2) 0.0182(14) 0.0166(17) -0.0252(15)
C2 0.0478(12) 0.0503(12) 0.0567(13) 0.0113(10) 0.0112(10) -0.0017(10)
C3 0.0551(13) 0.0580(14) 0.0758(16) 0.0070(11) 0.0316(12) 0.0077(11)
C4 0.0581(13) 0.0403(11) 0.0665(13) 0.0034(10) 0.0253(11) 0.0063(10)
C5 0.0425(11) 0.0424(11) 0.0420(10) 0.0042(8) 0.0080(8) 0.0054(8)
C6 0.0450(11) 0.0482(12) 0.0646(13) -0.0004(9) 0.0156(10) 0.0031(10)
C7 0.0550(13) 0.0365(11) 0.0704(14) 0.0007(9) 0.0069(11) -0.0012(10)
C8 0.0661(15) 0.0660(15) 0.0713(15) 0.0044(12) 0.0136(12) -0.0197(12)
C9 0.0809(17) 0.0925(19) 0.0626(15) 0.0215(15) 0.0363(13) 0.0217(14)
C10 0.0564(12) 0.0448(11) 0.0501(12) 0.0086(9) 0.0187(10) -0.0041(9)
C11 0.0504(12) 0.0418(11) 0.0430(11) 0.0051(9) 0.0116(9) 0.0052(9)
C12 0.0459(11) 0.0519(12) 0.0389(11) 0.0082(9) 0.0033(9) -0.0011(9)
C13 0.0690(15) 0.0558(14) 0.0628(14) 0.0159(12) 0.0077(12) -0.0073(11)
C14 0.0711(17) 0.085(2) 0.0755(17) 0.0336(15) 0.0050(14) -0.0252(15)
C15 0.0519(15) 0.119(3) 0.0816(18) 0.0232(17) 0.0187(13) -0.0206(18)
C16 0.0421(12) 0.095(2) 0.0787(17) 0.0064(12) 0.0175(11) -0.0080(14)
C17 0.0388(11) 0.0629(14) 0.0456(11) 0.0041(9) 0.0053(9) -0.0016(10)
C18 0.0440(11) 0.0517(13) 0.0569(13) -0.0012(10) 0.0080(9) 0.0019(10)

loop_
_atom_type_symbol
_atom_type_description
_atom_type_scat_dispersion_real
_atom_type_scat_dispersion_imag
_atom_type_scat_source
C C 0.0033 0.0016 'International Tables Vol C Tables 4.2.6.8 and 6.1.1.4'
H H 0.0000 0.0000 'International Tables Vol C Tables 4.2.6.8 and 6.1.1.4'
N N 0.0061 0.0033 'International Tables Vol C Tables 4.2.6.8 and 6.1.1.4'
O O 0.0106 0.0060 'International Tables Vol C Tables 4.2.6.8 and 6.1.1.4'
Si Si 0.0817 0.0704 'International Tables Vol C Tables 4.2.6.8 and 6.1.1.4'

loop_
_geom_angle_atom_site_label_1
_geom_angle_atom_site_label_2
_geom_angle_atom_site_label_3
_geom_angle_site_symmetry_1
_geom_angle_site_symmetry_3
_geom_angle
_geom_angle_publ_flag
C9 Si1 C8 . . 110.81(13) ?
C9 Si1 C5 . . 109.82(10) ?
C8 Si1 C5 . . 110.42(10) ?
C9 Si1 C10 . . 109.38(11) ?
C8 Si1 C10 . . 107.86(10) ?
C5 Si1 C10 . . 108.48(8) ?
C2 O1 C1 . . 118.2(2) ?
C11 N1 C18 . . 111.69(16) ?
C11 N1 C10 . . 124.13(16) ?
C18 N1 C10 . . 124.10(17) ?
O1 C1 H1A . . 109.5 ?
O1 C1 H1B . . 109.5 ?
H1A C1 H1B . . 109.5 ?
O1 C1 H1C . . 109.5 ?
H1A C1 H1C . . 109.5 ?
H1B C1 H1C . . 109.5 ?
O1 C2 C7 . . 125.3(2) ?
O1 C2 C3 . . 115.12(19) ?
C7 C2 C3 . . 119.63(19) ?
C4 C3 C2 . . 120.2(2) ?
C4 C3 H3 . . 119.9 ?
C2 C3 H3 . . 119.9 ?
C3 C4 C5 . . 122.63(19) ?
C3 C4 H4 . . 118.7 ?
C5 C4 H4 . . 118.7 ?
C6 C5 C4 . . 115.11(18) ?
C6 C5 Si1 . . 122.64(15) ?
C4 C5 Si1 . . 122.24(15) ?
C5 C6 C7 . . 123.3(2) ?
C5 C6 H6 . . 118.3 ?
C7 C6 H6 . . 118.3 ?
C2 C7 C6 . . 119.06(19) ?
C2 C7 H7 . . 120.5 ?
C6 C7 H7 . . 120.5 ?
Si1 C8 H8A . . 109.5 ?
Si1 C8 H8B . . 109.5 ?
H8A C8 H8B . . 109.5 ?
Si1 C8 H8C . . 109.5 ?
H8A C8 H8C . . 109.5 ?
H8B C8 H8C . . 109.5 ?
Si1 C9 H9A . . 109.5 ?
Si1 C9 H9B . . 109.5 ?
H9A C9 H9B . . 109.5 ?
Si1 C9 H9C . . 109.5 ?
H9A C9 H9C . . 109.5 ?
H9B C9 H9C . . 109.5 ?
N1 C10 Si1 . . 113.82(13) ?
N1 C10 H10A . . 108.8 ?
Si1 C10 H10A . . 108.8 ?
N1 C10 H10B . . 108.8 ?
Si1 C10 H10B . . 108.8 ?
H10A C10 H10B . . 107.7 ?
O2 C11 N1 . . 124.82(18) ?
O2 C11 C12 . . 129.12(19) ?
N1 C11 C12 . . 106.06(17) ?
C13 C12 C17 . . 121.6(2) ?
C13 C12 C11 . . 130.4(2) ?
C17 C12 C11 . . 108.00(17) ?
C12 C13 C14 . . 117.0(2) ?
C12 C13 H13 . . 121.5 ?
C14 C13 H13 . . 121.5 ?
C15 C14 C13 . . 121.1(2) ?
C15 C14 H14 . . 119.4 ?
C13 C14 H14 . . 119.4 ?
C16 C15 C14 . . 122.0(2) ?
C16 C15 H15 . . 119.0 ?
C14 C15 H15 . . 119.0 ?
C15 C16 C17 . . 117.1(3) ?
C15 C16 H16 . . 121.4 ?
C17 C16 H16 . . 121.4 ?
C12 C17 C16 . . 121.1(2) ?
C12 C17 C18 . . 108.11(18) ?
C16 C17 C18 . . 130.8(2) ?
O3 C18 N1 . . 124.7(2) ?
O3 C18 C17 . . 129.2(2) ?
N1 C18 C17 . . 106.09(18) ?

loop_
_geom_bond_atom_site_label_1
_geom_bond_atom_site_label_2
_geom_bond_site_symmetry_2
_geom_bond_distance
_geom_bond_publ_flag
Si1 C9 . 1.856(2) ?
Si1 C8 . 1.859(2) ?
Si1 C5 . 1.8609(19) ?
Si1 C10 . 1.897(2) ?
O1 C2 . 1.372(2) ?
O1 C1 . 1.410(3) ?
O2 C11 . 1.205(2) ?
O3 C18 . 1.212(2) ?
N1 C11 . 1.390(3) ?
N1 C18 . 1.390(2) ?
N1 C10 . 1.462(2) ?
C1 H1A . 0.9600 ?
C1 H1B . 0.9600 ?
C1 H1C . 0.9600 ?
C2 C7 . 1.372(3) ?
C2 C3 . 1.378(3) ?
C3 C4 . 1.369(3) ?
C3 H3 . 0.9300 ?
C4 C5 . 1.400(3) ?
C4 H4 . 0.9300 ?
C5 C6 . 1.386(3) ?
C6 C7 . 1.390(3) ?
C6 H6 . 0.9300 ?
C7 H7 . 0.9300 ?
C8 H8A . 0.9600 ?
C8 H8B . 0.9600 ?
C8 H8C . 0.9600 ?
C9 H9A . 0.9600 ?
C9 H9B . 0.9600 ?
C9 H9C . 0.9600 ?
C10 H10A . 0.9700 ?
C10 H10B . 0.9700 ?
C11 C12 . 1.485(3) ?
C12 C13 . 1.378(3) ?
C12 C17 . 1.381(3) ?
C13 C14 . 1.386(3) ?
C13 H13 . 0.9300 ?
C14 C15 . 1.374(4) ?
C14 H14 . 0.9300 ?
C15 C16 . 1.373(4) ?
C15 H15 . 0.9300 ?
C16 C17 . 1.383(3) ?
C16 H16 . 0.9300 ?
C17 C18 . 1.482(3) ?

loop_
_geom_torsion_atom_site_label_1
_geom_torsion_atom_site_label_2
_geom_torsion_atom_site_label_3
_geom_torsion_atom_site_label_4
_geom_torsion_site_symmetry_1
_geom_torsion_site_symmetry_2
_geom_torsion_site_symmetry_3
_geom_torsion_site_symmetry_4
_geom_torsion
_geom_torsion_publ_flag
C1 O1 C2 C7 . . . . 2.1(3) ?
C1 O1 C2 C3 . . . . -177.5(2) ?
O1 C2 C3 C4 . . . . -179.3(2) ?
C7 C2 C3 C4 . . . . 1.1(3) ?
C2 C3 C4 C5 . . . . -1.6(3) ?
C3 C4 C5 C6 . . . . 0.8(3) ?
C3 C4 C5 Si1 . . . . -178.04(17) ?
C9 Si1 C5 C6 . . . . -30.5(2) ?
C8 Si1 C5 C6 . . . . -153.00(17) ?
C10 Si1 C5 C6 . . . . 88.99(18) ?
C9 Si1 C5 C4 . . . . 148.23(18) ?
C8 Si1 C5 C4 . . . . 25.73(19) ?
C10 Si1 C5 C4 . . . . -92.27(18) ?
C4 C5 C6 C7 . . . . 0.4(3) ?
Si1 C5 C6 C7 . . . . 179.23(16) ?
O1 C2 C7 C6 . . . . -179.48(19) ?
C3 C2 C7 C6 . . . . 0.0(3) ?
C5 C6 C7 C2 . . . . -0.8(3) ?
C11 N1 C10 Si1 . . . . -93.1(2) ?
C18 N1 C10 Si1 . . . . 90.5(2) ?
C9 Si1 C10 N1 . . . . -53.22(18) ?
C8 Si1 C10 N1 . . . . 67.39(17) ?
C5 Si1 C10 N1 . . . . -172.99(14) ?
C18 N1 C11 O2 . . . . 177.87(19) ?
C10 N1 C11 O2 . . . . 1.1(3) ?
C18 N1 C11 C12 . . . . -2.0(2) ?
C10 N1 C11 C12 . . . . -178.81(15) ?
O2 C11 C12 C13 . . . . 1.9(4) ?
N1 C11 C12 C13 . . . . -178.2(2) ?
O2 C11 C12 C17 . . . . -178.8(2) ?
N1 C11 C12 C17 . . . . 1.1(2) ?
C17 C12 C13 C14 . . . . 0.2(3) ?
C11 C12 C13 C14 . . . . 179.45(19) ?
C12 C13 C14 C15 . . . . 0.0(4) ?
C13 C14 C15 C16 . . . . -0.3(4) ?
C14 C15 C16 C17 . . . . 0.4(4) ?
C13 C12 C17 C16 . . . . -0.1(3) ?
C11 C12 C17 C16 . . . . -179.46(18) ?
C13 C12 C17 C18 . . . . 179.50(18) ?
C11 C12 C17 C18 . . . . 0.1(2) ?
C15 C16 C17 C12 . . . . -0.3(3) ?
C15 C16 C17 C18 . . . . -179.7(2) ?
C11 N1 C18 O3 . . . . -177.6(2) ?
C10 N1 C18 O3 . . . . -0.8(3) ?
C11 N1 C18 C17 . . . . 2.1(2) ?
C10 N1 C18 C17 . . . . 178.88(16) ?
C12 C17 C18 O3 . . . . 178.3(2) ?
C16 C17 C18 O3 . . . . -2.2(4) ?
C12 C17 C18 N1 . . . . -1.3(2) ?
C16 C17 C18 N1 . . . . 178.2(2) ?

loop_
_cod_related_entry_id
_cod_related_entry_database
_cod_related_entry_code
1 ChemSpider 24744149
